data_2017351
loop_
_publ_author_name
'Parkin, Sean R.'
'Behrman, Edward J.'

_publ_section_title
;
 Channel-forming solvates of 6-chloro-2,5-dihydroxypyridine and its
 solvent-free tautomer 6-chloro-5-hydroxy-2-pyridone
;
_journal_coeditor_code MX3019
_journal_issue 10
_journal_name_full 'Acta Crystallographica Section C'
_journal_page_first o529
_journal_page_last o533
_journal_paper_doi 10.1107/S0108270109036476
_journal_volume 65
_journal_year 2009
_chemical_formula_iupac 'C5 H4 Cl N O2 , 0.125C Cl4'
_chemical_formula_moiety 'C5 H4 Cl N O2 , 0.125C Cl4'
_chemical_formula_sum 'C5.125 H4 Cl1.5 N O2'
_chemical_formula_weight 164.77
_chemical_name_systematic
;
6-Chloro-2,5-dihydroxypyridine carbon tetrachloride 0.125-solvate
;
_space_group_IT_number 88
_symmetry_cell_setting tetragonal
_symmetry_space_group_name_Hall '-I 4ad'
_symmetry_space_group_name_H-M 'I 41/a :2'
_atom_sites_solution_hydrogens geom
_atom_sites_solution_primary direct
_atom_sites_solution_secondary difmap
_audit_creation_method SHELXL97
_cell_angle_alpha 90.00
_cell_angle_beta 90.00
_cell_angle_gamma 90.00
_cell_formula_units_Z 32
_cell_length_a 27.1708(4)
_cell_length_b 27.1708(4)
_cell_length_c 6.94580(10)
_cell_measurement_reflns_used 9933
_cell_measurement_temperature 90.0(2)
_cell_measurement_theta_max 68.33
_cell_measurement_theta_min 3.25
_cell_volume 5127.75(13)
_computing_cell_refinement 'APEX2 (Bruker, 2006)'
_computing_data_collection 'APEX2 (Bruker, 2006)'
_computing_data_reduction 'APEX2 (Bruker, 2006)'
_computing_molecular_graphics 'XP in SHELXTL (Sheldrick, 2008)'
_computing_publication_material
;
SHELXL97 (Sheldrick, 2008) and local procedures
;
_computing_structure_refinement 'SHELXL97 (Sheldrick, 2008)'
_computing_structure_solution 'SHELXS97 (Sheldrick, 2008)'
_diffrn_ambient_temperature 90.0(2)
_diffrn_detector_area_resol_mean 5.6
_diffrn_measured_fraction_theta_full 1.000
_diffrn_measured_fraction_theta_max 1.000
_diffrn_measurement_device_type 'Bruker X8 Proteum'
_diffrn_measurement_method '\f and \w scans'
_diffrn_radiation_monochromator 'graded multilayer optics'
_diffrn_radiation_source 'fine-focus rotating anode'
_diffrn_radiation_type CuK\a
_diffrn_radiation_wavelength 1.54178
_diffrn_reflns_av_R_equivalents 0.0423
_diffrn_reflns_av_sigmaI/netI 0.0157
_diffrn_reflns_limit_h_max 32
_diffrn_reflns_limit_h_min -32
_diffrn_reflns_limit_k_max 32
_diffrn_reflns_limit_k_min -32
_diffrn_reflns_limit_l_max 8
_diffrn_reflns_limit_l_min -7
_diffrn_reflns_number 37025
_diffrn_reflns_theta_full 67.97
_diffrn_reflns_theta_max 67.97
_diffrn_reflns_theta_min 3.25
_diffrn_standards_number 0
_exptl_absorpt_coefficient_mu 6.618
_exptl_absorpt_correction_T_max 0.937
_exptl_absorpt_correction_T_min 0.672
_exptl_absorpt_correction_type multi-scan
_exptl_absorpt_process_details '(SADABS in APEX2; Bruker, 2006)'
_exptl_crystal_colour colourless
_exptl_crystal_density_diffrn 1.707
_exptl_crystal_density_method 'not measured'
_exptl_crystal_description needle
_exptl_crystal_F_000 2664
_exptl_crystal_size_max 0.12
_exptl_crystal_size_mid 0.02
_exptl_crystal_size_min 0.01
_refine_diff_density_max 0.546
_refine_diff_density_min -0.807
_refine_ls_extinction_method none
_refine_ls_goodness_of_fit_ref 1.038
_refine_ls_hydrogen_treatment constr
_refine_ls_matrix_type full
_refine_ls_number_parameters 223
_refine_ls_number_reflns 2344
_refine_ls_number_restraints 63
_refine_ls_restrained_S_all 1.148
_refine_ls_R_factor_all 0.0354
_refine_ls_R_factor_gt 0.0339
_refine_ls_shift/su_max 0.000
_refine_ls_shift/su_mean 0.000
_refine_ls_structure_factor_coef Fsqd
_refine_ls_weighting_details 'calc w = 1/[\s^2^(Fo^2^)+(0.0491P)^2^+12.1459P] where P=(Fo^2^+2Fc^2^)/3'
_refine_ls_weighting_scheme calc
_refine_ls_wR_factor_gt 0.0898
_refine_ls_wR_factor_ref 0.0916
_reflns_number_gt 2237
_reflns_number_total 2344
_reflns_threshold_expression I>2\s(I)
_cod_data_source_file mx3019.cif
_cod_data_source_block IIb
_cod_original_sg_symbol_H-M 'I 41/a'
_cod_original_formula_sum 'C5.125 H4 Cl1.50 N1 O2'
_cod_database_code 2017351
_cod_database_fobs_code 2017351

loop_
_symmetry_equiv_pos_as_xyz
'x, y, z'
'-x, -y+1/2, z'
'-y+3/4, x+1/4, z+1/4'
'y+1/4, -x+1/4, z+1/4'
'x+1/2, y+1/2, z+1/2'
'-x+1/2, -y+1, z+1/2'
'-y+5/4, x+3/4, z+3/4'
'y+3/4, -x+3/4, z+3/4'
'-x, -y, -z'
'x, y-1/2, -z'
'y-3/4, -x-1/4, -z-1/4'
'-y-1/4, x-1/4, -z-1/4'
'-x+1/2, -y+1/2, -z+1/2'
'x+1/2, y, -z+1/2'
'y-1/4, -x+1/4, -z+1/4'
'-y+1/4, x+1/4, -z+1/4'

loop_
_atom_site_type_symbol
_atom_site_label
_atom_site_fract_x
_atom_site_fract_y
_atom_site_fract_z
_atom_site_U_iso_or_equiv
_atom_site_adp_type
_atom_site_calc_flag
_atom_site_refinement_flags
_atom_site_occupancy
_atom_site_disorder_assembly
_atom_site_disorder_group
N N1A 0.42009(6) 0.46889(6) 0.4207(3) 0.0164(4) Uani d . 1 . .
C C2A 0.44786(7) 0.47826(7) 0.2661(3) 0.0176(4) Uani d . 1 . .
C C3A 0.42893(8) 0.50055(7) 0.1005(3) 0.0177(4) Uani d . 1 . .
H H3A 0.4496 0.5075 -0.0065 0.021 Uiso calc R 1 . .
C C4A 0.38005(8) 0.51206(7) 0.0963(3) 0.0180(4) Uani d . 1 . .
H H4A 0.3663 0.5270 -0.0150 0.022 Uiso calc R 1 . .
C C5A 0.35011(7) 0.50192(7) 0.2548(3) 0.0170(4) Uani d . 1 . .
C C6A 0.37236(8) 0.48054(7) 0.4121(3) 0.0163(4) Uani d . 1 . .
O O1A 0.49565(5) 0.46650(6) 0.2699(2) 0.0242(4) Uani d . 1 . .
H H1A 0.5018 0.4503 0.3701 0.036 Uiso calc R 1 . .
O O2A 0.30080(5) 0.51133(6) 0.2398(2) 0.0205(3) Uani d . 1 . .
H H2A 0.2897 0.5198 0.3478 0.031 Uiso calc R 1 . .
Cl Cl1A 0.337915(18) 0.468164(18) 0.61718(7) 0.01895(16) Uani d . 1 . .
N N1B 0.52401(6) 0.41179(6) 0.5796(3) 0.0170(4) Uani d . 1 . .
C C2B 0.49704(7) 0.40343(8) 0.7367(3) 0.0183(4) Uani d . 1 . .
C C3B 0.51594(8) 0.37910(8) 0.8967(3) 0.0211(5) Uani d . 1 . .
H H3B 0.4960 0.3735 1.0070 0.025 Uiso calc R 1 . .
C C4B 0.56412(8) 0.36336(8) 0.8918(3) 0.0212(5) Uani d . 1 . .
H H4B 0.5777 0.3467 0.9996 0.025 Uiso calc R 1 . .
C C5B 0.59303(8) 0.37185(8) 0.7288(3) 0.0186(4) Uani d . 1 . .
C C6B 0.57058(8) 0.39612(7) 0.5778(3) 0.0171(4) Uani d . 1 . .
O O1B 0.44977(5) 0.41855(6) 0.7365(2) 0.0231(3) Uani d . 1 . .
H H1B 0.4438 0.4335 0.6333 0.035 Uiso calc R 1 . .
O O2B 0.64073(6) 0.35852(6) 0.7108(2) 0.0257(4) Uani d . 1 . .
H H2B 0.6501 0.3446 0.8125 0.039 Uiso calc R 1 . .
Cl Cl1B 0.603645(18) 0.407700(19) 0.36973(7) 0.02072(16) Uani d . 1 . .
C C1S 0.5022(7) 0.2620(5) 0.3477(18) 0.059(3) Uiso d PDU 0.125 . 1
Cl Cl1S 0.4941(8) 0.2449(5) 0.1066(13) 0.079(2) Uani d PDU 0.125 . 1
Cl Cl2S 0.4858(6) 0.2183(6) 0.5193(17) 0.098(3) Uani d PDU 0.125 . 1
Cl Cl3S 0.5651(9) 0.2778(14) 0.378(3) 0.048(3) Uani d PDU 0.125 . 1
Cl Cl4S 0.4668(15) 0.3161(6) 0.385(3) 0.0433(18) Uani d PDU 0.125 . 1
C C2S 0.5025(9) 0.2552(7) 0.391(2) 0.059(3) Uiso d PDU 0.125 . 2
Cl Cl5S 0.4862(4) 0.2234(3) 0.1840(17) 0.079(2) Uani d PDU 0.125 . 2
Cl Cl6S 0.4941(8) 0.2273(7) 0.6125(19) 0.098(3) Uani d PDU 0.125 . 2
Cl Cl7S 0.5653(9) 0.2709(14) 0.358(3) 0.048(3) Uani d PDU 0.125 . 2
Cl Cl8S 0.4680(16) 0.3107(7) 0.381(3) 0.0433(18) Uani d PDU 0.125 . 2

loop_
_atom_site_aniso_label
_atom_site_aniso_U_11
_atom_site_aniso_U_22
_atom_site_aniso_U_33
_atom_site_aniso_U_12
_atom_site_aniso_U_13
_atom_site_aniso_U_23
N1A 0.0173(8) 0.0169(8) 0.0151(8) -0.0014(6) 0.0017(7) 0.0016(7)
C2A 0.0181(10) 0.0183(10) 0.0164(10) -0.0011(8) 0.0023(8) 0.0014(8)
C3A 0.0220(10) 0.0169(10) 0.0141(10) -0.0017(8) 0.0027(8) 0.0014(8)
C4A 0.0242(11) 0.0160(10) 0.0137(10) -0.0008(8) -0.0011(8) 0.0013(8)
C5A 0.0175(10) 0.0152(9) 0.0182(10) -0.0008(7) -0.0012(8) -0.0024(8)
C6A 0.0185(10) 0.0156(9) 0.0148(10) -0.0036(8) 0.0013(8) -0.0003(8)
O1A 0.0169(7) 0.0363(9) 0.0195(8) 0.0047(6) 0.0032(6) 0.0111(7)
O2A 0.0177(7) 0.0267(8) 0.0172(7) 0.0025(6) -0.0003(6) -0.0025(6)
Cl1A 0.0193(3) 0.0221(3) 0.0154(3) -0.00207(17) 0.00419(18) 0.00127(18)
N1B 0.0178(8) 0.0181(8) 0.0150(8) -0.0004(7) 0.0013(7) 0.0027(7)
C2B 0.0189(10) 0.0184(10) 0.0176(10) -0.0012(8) 0.0025(8) 0.0020(8)
C3B 0.0256(11) 0.0223(11) 0.0155(10) -0.0012(8) 0.0036(8) 0.0044(8)
C4B 0.0273(11) 0.0202(10) 0.0161(10) -0.0001(8) -0.0023(9) 0.0041(8)
C5B 0.0192(10) 0.0179(10) 0.0188(10) 0.0000(8) -0.0019(8) 0.0008(8)
C6B 0.0189(10) 0.0177(10) 0.0149(10) -0.0017(8) 0.0015(8) 0.0003(8)
O1B 0.0205(8) 0.0299(8) 0.0188(8) 0.0037(6) 0.0052(6) 0.0106(6)
O2B 0.0213(8) 0.0334(9) 0.0224(8) 0.0064(6) -0.0007(6) 0.0091(7)
Cl1B 0.0191(3) 0.0274(3) 0.0157(3) 0.00228(19) 0.00335(18) 0.00476(19)
Cl1S 0.092(4) 0.048(4) 0.098(5) 0.001(4) -0.039(4) -0.040(4)
Cl2S 0.095(5) 0.094(5) 0.106(6) 0.006(4) 0.032(6) 0.075(5)
Cl3S 0.019(2) 0.084(8) 0.041(4) 0.024(3) 0.012(3) 0.008(4)
Cl4S 0.028(2) 0.064(4) 0.038(3) 0.026(3) -0.0047(16) 0.002(3)
Cl5S 0.092(4) 0.048(4) 0.098(5) 0.001(4) -0.039(4) -0.040(4)
Cl6S 0.095(5) 0.094(5) 0.106(6) 0.006(4) 0.032(6) 0.075(5)
Cl7S 0.019(2) 0.084(8) 0.041(4) 0.024(3) 0.012(3) 0.008(4)
Cl8S 0.028(2) 0.064(4) 0.038(3) 0.026(3) -0.0047(16) 0.002(3)

loop_
_atom_type_symbol
_atom_type_description
_atom_type_scat_dispersion_real
_atom_type_scat_dispersion_imag
_atom_type_scat_source
C C 0.0181 0.0091 'International Tables Vol C Tables 4.2.6.8 and 6.1.1.4'
H H 0.0000 0.0000 'International Tables Vol C Tables 4.2.6.8 and 6.1.1.4'
N N 0.0311 0.0180 'International Tables Vol C Tables 4.2.6.8 and 6.1.1.4'
O O 0.0492 0.0322 'International Tables Vol C Tables 4.2.6.8 and 6.1.1.4'
Cl Cl 0.3639 0.7018 'International Tables Vol C Tables 4.2.6.8 and 6.1.1.4'

loop_
_geom_angle_atom_site_label_1
_geom_angle_atom_site_label_2
_geom_angle_atom_site_label_3
_geom_angle_site_symmetry_1
_geom_angle_site_symmetry_3
_geom_angle
_geom_angle_publ_flag
C6A N1A C2A . . 117.82(18) ?
N1A C2A O1A . . 119.13(18) ?
N1A C2A C3A . . 122.41(19) ?
O1A C2A C3A . . 118.46(18) ?
C4A C3A C2A . . 118.35(19) ?
C4A C3A H3A . . 120.8 ?
C2A C3A H3A . . 120.8 ?
C3A C4A C5A . . 120.31(19) ?
C3A C4A H4A . . 119.8 ?
C5A C4A H4A . . 119.8 ?
O2A C5A C6A . . 124.69(19) ?
O2A C5A C4A . . 118.26(18) ?
C6A C5A C4A . . 116.95(19) ?
N1A C6A C5A . . 124.16(19) ?
N1A C6A Cl1A . . 116.13(15) ?
C5A C6A Cl1A . . 119.71(16) ?
C2A O1A H1A . . 109.5 ?
C5A O2A H2A . . 109.5 ?
C2B N1B C6B . . 118.29(18) ?
N1B C2B O1B . . 118.08(18) ?
N1B C2B C3B . . 122.12(19) ?
O1B C2B C3B . . 119.79(19) ?
C4B C3B C2B . . 118.6(2) ?
C4B C3B H3B . . 120.7 ?
C2B C3B H3B . . 120.7 ?
C3B C4B C5B . . 120.2(2) ?
C3B C4B H4B . . 119.9 ?
C5B C4B H4B . . 119.9 ?
O2B C5B C6B . . 118.79(19) ?
O2B C5B C4B . . 124.73(19) ?
C6B C5B C4B . . 116.47(19) ?
N1B C6B C5B . . 124.33(19) ?
N1B C6B Cl1B . . 116.22(16) ?
C5B C6B Cl1B . . 119.45(16) ?
C2B O1B H1B . . 109.5 ?
C5B O2B H2B . . 109.5 ?

loop_
_geom_bond_atom_site_label_1
_geom_bond_atom_site_label_2
_geom_bond_site_symmetry_2
_geom_bond_distance
_geom_bond_publ_flag
N1A C6A . 1.336(3) ?
N1A C2A . 1.337(3) ?
C2A O1A . 1.338(2) ?
C2A C3A . 1.398(3) ?
C3A C4A . 1.365(3) ?
C3A H3A . 0.9500 ?
C4A C5A . 1.397(3) ?
C4A H4A . 0.9500 ?
C5A O2A . 1.368(2) ?
C5A C6A . 1.377(3) ?
C6A Cl1A . 1.737(2) ?
O1A H1A . 0.8400 ?
O2A H2A . 0.8400 ?
N1B C2B . 1.334(3) ?
N1B C6B . 1.335(3) ?
C2B O1B . 1.348(3) ?
C2B C3B . 1.392(3) ?
C3B C4B . 1.377(3) ?
C3B H3B . 0.9500 ?
C4B C5B . 1.397(3) ?
C4B H4B . 0.9500 ?
C5B O2B . 1.351(3) ?
C5B C6B . 1.381(3) ?
C6B Cl1B . 1.731(2) ?
O1B H1B . 0.8400 ?
O2B H2B . 0.8400 ?

loop_
_geom_hbond_atom_site_label_D
_geom_hbond_atom_site_label_H
_geom_hbond_atom_site_label_A
_geom_hbond_site_symmetry_A
_geom_hbond_distance_DH
_geom_hbond_distance_HA
_geom_hbond_distance_DA
_geom_hbond_angle_DHA
O1A H1A N1B . 0.84 1.89 2.726(2) 172.0
O2A H2A O2A 3 0.84 1.90 2.6487(15) 147.8
O1B H1B N1A . 0.84 1.88 2.708(2) 170.5
O2B H2B O1B 11_667 0.84 1.91 2.738(2) 167.6

loop_
_geom_torsion_atom_site_label_1
_geom_torsion_atom_site_label_2
_geom_torsion_atom_site_label_3
_geom_torsion_atom_site_label_4
_geom_torsion_site_symmetry_1
_geom_torsion_site_symmetry_2
_geom_torsion_site_symmetry_3
_geom_torsion_site_symmetry_4
_geom_torsion
_geom_torsion_publ_flag
C6A N1A C2A O1A . . . . -179.29(18) ?
C6A N1A C2A C3A . . . . 1.5(3) ?
N1A C2A C3A C4A . . . . -1.4(3) ?
O1A C2A C3A C4A . . . . 179.36(19) ?
C2A C3A C4A C5A . . . . 0.4(3) ?
C3A C4A C5A O2A . . . . -176.08(18) ?
C3A C4A C5A C6A . . . . 0.5(3) ?
C2A N1A C6A C5A . . . . -0.5(3) ?
C2A N1A C6A Cl1A . . . . -179.46(15) ?
O2A C5A C6A N1A . . . . 175.89(18) ?
C4A C5A C6A N1A . . . . -0.4(3) ?
O2A C5A C6A Cl1A . . . . -5.2(3) ?
C4A C5A C6A Cl1A . . . . 178.44(15) ?
C6B N1B C2B O1B . . . . -178.86(18) ?
C6B N1B C2B C3B . . . . 0.0(3) ?
N1B C2B C3B C4B . . . . 0.1(3) ?
O1B C2B C3B C4B . . . . 179.0(2) ?
C2B C3B C4B C5B . . . . 0.0(3) ?
C3B C4B C5B O2B . . . . 179.0(2) ?
C3B C4B C5B C6B . . . . -0.3(3) ?
C2B N1B C6B C5B . . . . -0.3(3) ?
C2B N1B C6B Cl1B . . . . 179.65(15) ?
O2B C5B C6B N1B . . . . -178.92(19) ?
C4B C5B C6B N1B . . . . 0.4(3) ?
O2B C5B C6B Cl1B . . . . 1.2(3) ?
C4B C5B C6B Cl1B . . . . -179.51(16) ?
